data_4036838
loop_
_publ_author_name
'Kise, Naoki'
'Hamada, Yusuke'
'Sakurai, Toshihiko'

_publ_section_title
;
 Electroreductive Intermolecular Coupling of Uracils with Aromatic
 Ketones: Synthesis of 6-Substituted and cis-5,6-Disubstituted
 5,6-Dihydro-1,3-dimethyluracils and Their Transformation to 6-Substituted
 1,3-Dimethyluracils, trans-5,6-Disubstituted
 5,6-Dihydro-1,3-dimethyluracils, and 4,5,5-Trisubstituted
 3-Methyloxazolizin-2-ones.
;
_journal_issue 12
_journal_name_full 'The Journal of organic chemistry'
_journal_page_first 5101
_journal_page_last 5119
_journal_paper_doi 10.1021/acs.joc.6b00670
_journal_volume 81
_journal_year 2016
_chemical_formula_moiety 'C23 H30 N2 O3 Si'
_chemical_formula_sum 'C23 H30 N2 O3 Si'
_chemical_formula_weight 410.58
_chemical_melting_point 421.5(5)
_chemical_name_systematic
; 
(5R*,6S*)-6-(diphenyl((trimethylsilyl)oxy)methyl)-1,3,5- trimethyldihydropyrimidine-2,4(1H,3H)-dione
;
_space_group_IT_number 61
_space_group_name_Hall '-P 2ac 2ab'
_space_group_name_H-M_alt 'P b c a'
_symmetry_cell_setting orthorhombic
_symmetry_space_group_name_Hall '-P 2ac 2ab'
_symmetry_space_group_name_H-M 'P b c a'
_atom_sites_solution_hydrogens geom
_atom_sites_solution_primary direct
_atom_sites_solution_secondary difmap
_audit_creation_method SHELXL-97
_cell_angle_alpha 90.00
_cell_angle_beta 90.00
_cell_angle_gamma 90.00
_cell_formula_units_Z 8
_cell_length_a 16.476(3)
_cell_length_b 14.050(2)
_cell_length_c 19.613(4)
_cell_measurement_reflns_used 13155
_cell_measurement_temperature 298(2)
_cell_measurement_theta_max 24.6
_cell_measurement_theta_min 3.0
_cell_volume 4540.2(14)
_computing_cell_refinement PROCESS-AUTO
_computing_data_collection PROCESS-AUTO
_computing_data_reduction PROCESS-AUTO
_computing_publication_material yadokari-XG
_computing_structure_refinement 'SHELXL-97 (Sheldrick, 1997)'
_computing_structure_solution 'SHELXS-97 (Sheldrick, 1990)'
_diffrn_ambient_temperature 298(2)
_diffrn_detector_area_resol_mean 10.00
_diffrn_measured_fraction_theta_full 0.988
_diffrn_measured_fraction_theta_max 0.988
_diffrn_measurement_device_type 'Rigaku RAXIS-RAPID'
_diffrn_measurement_method \w
_diffrn_radiation_monochromator graphite
_diffrn_radiation_source 'fine-focus sealed tube'
_diffrn_radiation_type MoK\a
_diffrn_radiation_wavelength 0.71075
_diffrn_reflns_av_R_equivalents 0.0000
_diffrn_reflns_av_sigmaI/netI 4375.7476
_diffrn_reflns_limit_h_max 21
_diffrn_reflns_limit_h_min -21
_diffrn_reflns_limit_k_max 18
_diffrn_reflns_limit_k_min -17
_diffrn_reflns_limit_l_max 25
_diffrn_reflns_limit_l_min -25
_diffrn_reflns_number 5138
_diffrn_reflns_theta_full 27.48
_diffrn_reflns_theta_max 27.48
_diffrn_reflns_theta_min 3.54
_exptl_absorpt_coefficient_mu 0.129
_exptl_absorpt_correction_T_max 0.9810
_exptl_absorpt_correction_T_min 0.9564
_exptl_absorpt_correction_type multi-scan
_exptl_absorpt_process_details
;
    Higashi, T. (1995). Program for Absorption Correction.
    Rigaku Corporation, Tokyo, Japan.
;
_exptl_crystal_colour colorless
_exptl_crystal_density_diffrn 1.201
_exptl_crystal_density_method 'not measured'
_exptl_crystal_description block
_exptl_crystal_F_000 1760
_exptl_crystal_size_max 0.35
_exptl_crystal_size_mid 0.30
_exptl_crystal_size_min 0.15
_refine_diff_density_max 0.269
_refine_diff_density_min -0.125
_refine_diff_density_rms 0.020
_refine_ls_extinction_coef 9476(29)
_refine_ls_extinction_expression Fc^*^=kFc[1+0.001xFc^2^\l^3^/sin(2\q)]^-1/4^
_refine_ls_extinction_method SHELXL
_refine_ls_goodness_of_fit_ref 1.007
_refine_ls_hydrogen_treatment refall
_refine_ls_matrix_type full
_refine_ls_number_parameters 269
_refine_ls_number_reflns 5138
_refine_ls_number_restraints 0
_refine_ls_restrained_S_all 1.007
_refine_ls_R_factor_all 0.1349
_refine_ls_R_factor_gt 0.0592
_refine_ls_shift/su_max 0.071
_refine_ls_shift/su_mean 0.000
_refine_ls_structure_factor_coef Fsqd
_refine_ls_weighting_details 'calc w=1/[\s^2^(Fo^2^)+(0.0100P)^2^+0.0000P] where P=(Fo^2^+2Fc^2^)/3'
_refine_ls_weighting_scheme calc
_refine_ls_wR_factor_gt 0.0562
_refine_ls_wR_factor_ref 0.0641
_reflns_number_gt 2009
_reflns_number_total 5138
_reflns_threshold_expression >2sigma(I)
_cod_data_source_file jo6b00670_si_002.cif
_cod_data_source_block trans-3h
_cod_depositor_comments
;
The following automatic conversions were performed:

data item '_chemical_melting_point' value '421-422' was changed to
'421.5(5)' -- the average value was taken and precision was
estimated.

Automatic conversion script
Id: cif_fix_values 6909 2019-04-08 15:41:33Z antanas 
;
_cod_database_code 4036838

loop_
_symmetry_equiv_pos_as_xyz
'x, y, z'
'-x+1/2, -y, z+1/2'
'x+1/2, -y+1/2, -z'
'-x, y+1/2, -z+1/2'
'-x, -y, -z'
'x-1/2, y, -z-1/2'
'-x-1/2, y-1/2, z'
'x, -y-1/2, z-1/2'

loop_
_atom_site_label
_atom_site_type_symbol
_atom_site_fract_x
_atom_site_fract_y
_atom_site_fract_z
_atom_site_U_iso_or_equiv
_atom_site_adp_type
_atom_site_occupancy
_atom_site_symmetry_multiplicity
_atom_site_calc_flag
_atom_site_refinement_flags
N1 N 0.2560(2) 0.5050(3) 0.73269(17) 0.0775(9) Uani 1 1 d .
C1 C 0.3405(3) 0.5230(3) 0.7176(3) 0.1112(17) Uani 1 1 d .
H1 H 0.3738 0.4801 0.7434 0.167 Uiso 1 1 calc R
H2 H 0.3537 0.5874 0.7295 0.167 Uiso 1 1 calc R
H3 H 0.3500 0.5134 0.6698 0.167 Uiso 1 1 calc R
C2 C 0.2384(3) 0.4236(4) 0.7661(2) 0.0836(13) Uani 1 1 d .
O1 O 0.28801(19) 0.3620(2) 0.77851(17) 0.1131(11) Uani 1 1 d .
N2 N 0.1578(3) 0.4134(3) 0.79295(18) 0.0860(11) Uani 1 1 d .
C3 C 0.1343(3) 0.3190(3) 0.8189(2) 0.1015(15) Uani 1 1 d .
H4 H 0.1347 0.3199 0.8679 0.152 Uiso 1 1 calc R
H5 H 0.1721 0.2721 0.8028 0.152 Uiso 1 1 calc R
H6 H 0.0808 0.3036 0.8031 0.152 Uiso 1 1 calc R
C4 C 0.1020(3) 0.4869(3) 0.7969(2) 0.0755(12) Uani 1 1 d .
O2 O 0.0368(2) 0.4769(2) 0.82446(16) 0.1074(11) Uani 1 1 d .
C5 C 0.1304(2) 0.5803(3) 0.7685(2) 0.0778(12) Uani 1 1 d .
H7 H 0.0831 0.6127 0.7491 0.093 Uiso 1 1 calc R
C6 C 0.1623(3) 0.6426(3) 0.8287(2) 0.1055(16) Uani 1 1 d .
H8 H 0.2132 0.6176 0.8445 0.158 Uiso 1 1 calc R
H9 H 0.1236 0.6415 0.8653 0.158 Uiso 1 1 calc R
H10 H 0.1697 0.7069 0.8134 0.158 Uiso 1 1 calc R
C7 C 0.1932(2) 0.5713(3) 0.7127(2) 0.0712(12) Uani 1 1 d .
H11 H 0.2198 0.6336 0.7100 0.085 Uiso 1 1 calc R
C8 C 0.1583(3) 0.5510(3) 0.6384(2) 0.0760(12) Uani 1 1 d .
O3 O 0.22925(14) 0.55020(18) 0.59497(13) 0.0832(8) Uani 1 1 d .
Si1 Si 0.24518(9) 0.56317(10) 0.51315(6) 0.0904(4) Uani 1 1 d .
C9 C 0.3518(3) 0.5259(3) 0.5049(3) 0.1181(16) Uani 1 1 d .
H12 H 0.3841 0.5585 0.5383 0.177 Uiso 1 1 calc R
H13 H 0.3711 0.5411 0.4601 0.177 Uiso 1 1 calc R
H14 H 0.3557 0.4585 0.5122 0.177 Uiso 1 1 calc R
C10 C 0.2322(3) 0.6885(3) 0.4851(2) 0.1131(15) Uani 1 1 d .
H15 H 0.1754 0.7023 0.4802 0.170 Uiso 1 1 calc R
H16 H 0.2590 0.6976 0.4421 0.170 Uiso 1 1 calc R
H17 H 0.2555 0.7304 0.5184 0.170 Uiso 1 1 calc R
C11 C 0.1812(3) 0.4864(3) 0.4595(2) 0.1239(18) Uani 1 1 d .
H18 H 0.1887 0.4211 0.4726 0.186 Uiso 1 1 calc R
H19 H 0.1962 0.4942 0.4126 0.186 Uiso 1 1 calc R
H20 H 0.1252 0.5037 0.4654 0.186 Uiso 1 1 calc R
C12 C 0.1019(2) 0.6317(3) 0.6124(2) 0.0761(12) Uani 1 1 d .
C13 C 0.1124(2) 0.7265(3) 0.6341(2) 0.0882(14) Uani 1 1 d .
H21 H 0.1488 0.7408 0.6689 0.106 Uiso 1 1 calc R
C14 C 0.0691(3) 0.7969(3) 0.6037(3) 0.1061(17) Uani 1 1 d .
H22 H 0.0752 0.8592 0.6188 0.127 Uiso 1 1 calc R
C15 C 0.0153(3) 0.7777(5) 0.5500(3) 0.1127(19) Uani 1 1 d .
H23 H -0.0118 0.8268 0.5279 0.135 Uiso 1 1 calc R
C16 C 0.0037(3) 0.6862(5) 0.5313(2) 0.1057(16) Uani 1 1 d .
H24 H -0.0333 0.6718 0.4970 0.127 Uiso 1 1 calc R
C17 C 0.0461(3) 0.6145(4) 0.5622(2) 0.0894(14) Uani 1 1 d .
H25 H 0.0367 0.5520 0.5487 0.107 Uiso 1 1 calc R
C18 C 0.1175(3) 0.4512(3) 0.63858(19) 0.0703(11) Uani 1 1 d .
C19 C 0.0374(3) 0.4391(3) 0.6574(2) 0.0815(12) Uani 1 1 d .
H26 H 0.0056 0.4924 0.6663 0.098 Uiso 1 1 calc R
C20 C 0.0037(3) 0.3503(4) 0.6630(3) 0.0972(15) Uani 1 1 d .
H27 H -0.0502 0.3435 0.6762 0.117 Uiso 1 1 calc R
C21 C 0.0508(4) 0.2702(4) 0.6489(3) 0.1038(16) Uani 1 1 d .
H28 H 0.0283 0.2096 0.6523 0.125 Uiso 1 1 calc R
C22 C 0.1315(3) 0.2814(3) 0.6295(2) 0.0964(15) Uani 1 1 d .
H29 H 0.1632 0.2282 0.6202 0.116 Uiso 1 1 calc R
C23 C 0.1642(3) 0.3707(3) 0.6240(2) 0.0820(13) Uani 1 1 d .
H30 H 0.2180 0.3778 0.6106 0.098 Uiso 1 1 calc R

loop_
_atom_site_aniso_label
_atom_site_aniso_U_11
_atom_site_aniso_U_22
_atom_site_aniso_U_33
_atom_site_aniso_U_23
_atom_site_aniso_U_13
_atom_site_aniso_U_12
N1 0.074(2) 0.072(2) 0.086(2) 0.021(2) -0.004(2) 0.006(2)
C1 0.059(3) 0.129(4) 0.146(5) 0.032(3) 0.001(3) -0.002(3)
C2 0.082(4) 0.083(4) 0.086(3) 0.007(3) -0.024(3) 0.016(3)
O1 0.092(2) 0.108(2) 0.139(3) 0.041(2) -0.010(2) 0.0173(19)
N2 0.087(3) 0.089(3) 0.082(3) 0.014(2) -0.001(2) -0.001(2)
C3 0.116(4) 0.089(3) 0.099(4) 0.025(3) -0.001(3) -0.006(3)
C4 0.081(3) 0.084(3) 0.062(3) -0.001(3) -0.001(3) 0.007(3)
O2 0.091(2) 0.122(3) 0.110(3) 0.009(2) 0.030(2) -0.008(2)
C5 0.088(3) 0.090(3) 0.056(3) 0.004(3) -0.004(2) 0.001(3)
C6 0.134(4) 0.081(3) 0.101(4) 0.002(3) 0.002(3) 0.001(3)
C7 0.082(3) 0.070(3) 0.061(3) 0.014(2) -0.007(3) 0.004(2)
C8 0.073(3) 0.078(3) 0.077(3) 0.004(3) 0.013(3) -0.006(3)
O3 0.077(2) 0.0910(18) 0.081(2) 0.0030(17) 0.0107(15) -0.0022(16)
Si1 0.0994(10) 0.0931(8) 0.0788(8) 0.0040(8) 0.0134(9) 0.0019(8)
C9 0.122(4) 0.128(4) 0.104(4) 0.005(3) 0.023(3) -0.020(3)
C10 0.126(4) 0.131(3) 0.083(3) 0.024(3) 0.018(3) -0.009(3)
C11 0.144(5) 0.137(4) 0.090(4) -0.017(3) 0.015(3) -0.004(4)
C12 0.069(3) 0.085(3) 0.074(3) 0.015(3) -0.001(3) 0.013(3)
C13 0.097(3) 0.075(3) 0.092(4) -0.005(3) -0.009(3) 0.019(3)
C14 0.126(5) 0.068(3) 0.125(5) 0.005(4) 0.011(4) 0.033(3)
C15 0.109(5) 0.134(6) 0.095(5) 0.031(4) 0.004(3) 0.031(4)
C16 0.106(4) 0.124(4) 0.087(4) 0.018(4) -0.016(3) 0.006(4)
C17 0.082(3) 0.106(4) 0.080(3) 0.013(3) -0.019(3) 0.016(3)
C18 0.074(3) 0.075(3) 0.062(3) -0.001(2) 0.002(2) -0.003(3)
C19 0.070(3) 0.084(3) 0.090(3) -0.005(3) 0.003(2) -0.010(3)
C20 0.086(4) 0.101(4) 0.104(4) 0.000(3) -0.001(3) -0.009(3)
C21 0.121(5) 0.097(4) 0.094(4) 0.010(3) -0.021(4) -0.032(4)
C22 0.112(4) 0.078(4) 0.099(4) -0.004(3) -0.004(3) -0.010(3)
C23 0.089(3) 0.081(3) 0.077(3) 0.001(3) 0.001(3) 0.001(3)

loop_
_atom_type_symbol
_atom_type_description
_atom_type_scat_dispersion_real
_atom_type_scat_dispersion_imag
_atom_type_scat_source
C C 0.0033 0.0016 'International Tables Vol C Tables 4.2.6.8 and 6.1.1.4'
H H 0.0000 0.0000 'International Tables Vol C Tables 4.2.6.8 and 6.1.1.4'
N N 0.0061 0.0033 'International Tables Vol C Tables 4.2.6.8 and 6.1.1.4'
O O 0.0106 0.0060 'International Tables Vol C Tables 4.2.6.8 and 6.1.1.4'
Si Si 0.0817 0.0704 'International Tables Vol C Tables 4.2.6.8 and 6.1.1.4'

loop_
_geom_angle_atom_site_label_1
_geom_angle_atom_site_label_2
_geom_angle_atom_site_label_3
_geom_angle
C2 N1 C1 117.1(4)
C2 N1 C7 121.6(4)
C1 N1 C7 121.4(3)
N1 C1 H1 109.5
N1 C1 H2 109.5
H1 C1 H2 109.5
N1 C1 H3 109.5
H1 C1 H3 109.5
H2 C1 H3 109.5
O1 C2 N1 123.8(5)
O1 C2 N2 118.5(5)
N1 C2 N2 117.5(4)
C4 N2 C2 124.1(4)
C4 N2 C3 118.5(4)
C2 N2 C3 117.4(4)
N2 C3 H4 109.5
N2 C3 H5 109.5
H4 C3 H5 109.5
N2 C3 H6 109.5
H4 C3 H6 109.5
H5 C3 H6 109.5
O2 C4 N2 121.9(5)
O2 C4 C5 122.9(4)
N2 C4 C5 115.1(4)
C4 C5 C7 114.1(4)
C4 C5 C6 108.3(3)
C7 C5 C6 111.3(4)
C4 C5 H7 107.6
C7 C5 H7 107.6
C6 C5 H7 107.6
C5 C6 H8 109.5
C5 C6 H9 109.5
H8 C6 H9 109.5
C5 C6 H10 109.5
H8 C6 H10 109.5
H9 C6 H10 109.5
N1 C7 C5 110.4(3)
N1 C7 C8 113.0(3)
C5 C7 C8 115.5(3)
N1 C7 H11 105.7
C5 C7 H11 105.7
C8 C7 H11 105.7
O3 C8 C12 107.3(3)
O3 C8 C18 110.1(3)
C12 C8 C18 113.6(4)
O3 C8 C7 104.4(3)
C12 C8 C7 112.7(4)
C18 C8 C7 108.4(3)
C8 O3 Si1 134.9(2)
O3 Si1 C11 113.78(19)
O3 Si1 C9 101.97(19)
C11 Si1 C9 109.3(2)
O3 Si1 C10 112.20(17)
C11 Si1 C10 108.7(2)
C9 Si1 C10 110.7(2)
Si1 C9 H12 109.5
Si1 C9 H13 109.5
H12 C9 H13 109.5
Si1 C9 H14 109.5
H12 C9 H14 109.5
H13 C9 H14 109.5
Si1 C10 H15 109.5
Si1 C10 H16 109.5
H15 C10 H16 109.5
Si1 C10 H17 109.5
H15 C10 H17 109.5
H16 C10 H17 109.5
Si1 C11 H18 109.5
Si1 C11 H19 109.5
H18 C11 H19 109.5
Si1 C11 H20 109.5
H18 C11 H20 109.5
H19 C11 H20 109.5
C17 C12 C13 117.8(4)
C17 C12 C8 120.6(4)
C13 C12 C8 121.2(4)
C14 C13 C12 119.4(4)
C14 C13 H21 120.3
C12 C13 H21 120.3
C13 C14 C15 121.5(5)
C13 C14 H22 119.3
C15 C14 H22 119.3
C16 C15 C14 118.4(5)
C16 C15 H23 120.8
C14 C15 H23 120.8
C15 C16 C17 120.6(5)
C15 C16 H24 119.7
C17 C16 H24 119.7
C16 C17 C12 122.1(5)
C16 C17 H25 118.9
C12 C17 H25 118.9
C19 C18 C23 118.7(4)
C19 C18 C8 121.6(4)
C23 C18 C8 119.5(4)
C20 C19 C18 121.4(4)
C20 C19 H26 119.3
C18 C19 H26 119.3
C19 C20 C21 119.6(4)
C19 C20 H27 120.2
C21 C20 H27 120.2
C22 C21 C20 119.6(5)
C22 C21 H28 120.2
C20 C21 H28 120.2
C23 C22 C21 120.1(5)
C23 C22 H29 120.0
C21 C22 H29 120.0
C22 C23 C18 120.6(4)
C22 C23 H30 119.7
C18 C23 H30 119.7

loop_
_geom_bond_atom_site_label_1
_geom_bond_atom_site_label_2
_geom_bond_distance
N1 C2 1.350(5)
N1 C1 1.445(4)
N1 C7 1.446(4)
C1 H1 0.9600
C1 H2 0.9600
C1 H3 0.9600
C2 O1 1.215(4)
C2 N2 1.435(5)
N2 C4 1.385(5)
N2 C3 1.472(5)
C3 H4 0.9600
C3 H5 0.9600
C3 H6 0.9600
C4 O2 1.210(4)
C4 C5 1.501(5)
C5 C7 1.511(5)
C5 C6 1.561(5)
C5 H7 0.9800
C6 H8 0.9600
C6 H9 0.9600
C6 H10 0.9600
C7 C8 1.594(5)
C7 H11 0.9800
C8 O3 1.446(4)
C8 C12 1.552(5)
C8 C18 1.554(5)
O3 Si1 1.636(3)
Si1 C11 1.839(5)
Si1 C9 1.840(5)
Si1 C10 1.858(4)
C9 H12 0.9600
C9 H13 0.9600
C9 H14 0.9600
C10 H15 0.9600
C10 H16 0.9600
C10 H17 0.9600
C11 H18 0.9600
C11 H19 0.9600
C11 H20 0.9600
C12 C17 1.369(5)
C12 C13 1.410(5)
C13 C14 1.357(5)
C13 H21 0.9300
C14 C15 1.402(6)
C14 H22 0.9300
C15 C16 1.351(6)
C15 H23 0.9300
C16 C17 1.368(6)
C16 H24 0.9300
C17 H25 0.9300
C18 C19 1.382(5)
C18 C23 1.397(5)
C19 C20 1.370(5)
C19 H26 0.9300
C20 C21 1.395(5)
C20 H27 0.9300
C21 C22 1.392(5)
C21 H28 0.9300
C22 C23 1.370(5)
C22 H29 0.9300
C23 H30 0.9300

loop_
_geom_torsion_atom_site_label_1
_geom_torsion_atom_site_label_2
_geom_torsion_atom_site_label_3
_geom_torsion_atom_site_label_4
_geom_torsion
C1 N1 C2 O1 -6.8(6)
C7 N1 C2 O1 173.2(4)
C1 N1 C2 N2 168.3(4)
C7 N1 C2 N2 -11.8(6)
O1 C2 N2 C4 163.9(4)
N1 C2 N2 C4 -11.4(6)
O1 C2 N2 C3 -14.9(6)
N1 C2 N2 C3 169.8(4)
C2 N2 C4 O2 -174.4(4)
C3 N2 C4 O2 4.3(6)
C2 N2 C4 C5 2.0(6)
C3 N2 C4 C5 -179.3(3)
O2 C4 C5 C7 -155.8(4)
N2 C4 C5 C7 27.7(5)
O2 C4 C5 C6 79.5(5)
N2 C4 C5 C6 -96.9(4)
C2 N1 C7 C5 40.2(5)
C1 N1 C7 C5 -139.9(4)
C2 N1 C7 C8 -90.8(4)
C1 N1 C7 C8 89.1(4)
C4 C5 C7 N1 -47.0(5)
C6 C5 C7 N1 76.0(4)
C4 C5 C7 C8 82.7(4)
C6 C5 C7 C8 -154.3(3)
N1 C7 C8 O3 -54.3(4)
C5 C7 C8 O3 177.3(3)
N1 C7 C8 C12 -170.3(3)
C5 C7 C8 C12 61.3(5)
N1 C7 C8 C18 63.1(4)
C5 C7 C8 C18 -65.3(5)
C12 C8 O3 Si1 -40.2(5)
C18 C8 O3 Si1 83.9(4)
C7 C8 O3 Si1 -160.0(3)
C8 O3 Si1 C11 -51.0(4)
C8 O3 Si1 C9 -168.6(4)
C8 O3 Si1 C10 72.9(4)
O3 C8 C12 C17 87.7(5)
C18 C8 C12 C17 -34.2(5)
C7 C8 C12 C17 -158.0(4)
O3 C8 C12 C13 -85.2(4)
C18 C8 C12 C13 152.9(4)
C7 C8 C12 C13 29.1(5)
C17 C12 C13 C14 -1.6(6)
C8 C12 C13 C14 171.4(4)
C12 C13 C14 C15 -1.5(7)
C13 C14 C15 C16 3.7(8)
C14 C15 C16 C17 -2.6(8)
C15 C16 C17 C12 -0.6(7)
C13 C12 C17 C16 2.8(6)
C8 C12 C17 C16 -170.3(4)
O3 C8 C18 C19 -159.4(3)
C12 C8 C18 C19 -39.0(5)
C7 C8 C18 C19 87.0(5)
O3 C8 C18 C23 25.1(5)
C12 C8 C18 C23 145.5(4)
C7 C8 C18 C23 -88.5(4)
C23 C18 C19 C20 1.1(6)
C8 C18 C19 C20 -174.4(4)
C18 C19 C20 C21 -0.7(7)
C19 C20 C21 C22 0.3(8)
C20 C21 C22 C23 -0.4(7)
C21 C22 C23 C18 0.8(7)
C19 C18 C23 C22 -1.1(6)
C8 C18 C23 C22 174.5(4)
